data_7713563
loop_
_publ_author_name
'Xu, Hanhua'
'Lv, Ze-Jie'
'Wei, Junnian'
'Xi, Zhenfeng'

_publ_section_title
;
 N-Aryloxide-Amidinate Group 4 Metal Complexes
;
_journal_name_full 'Dalton Transactions'
_journal_paper_doi 10.1039/D3DT01767B
_journal_year 2023
_chemical_formula_moiety '2(C24 H31 Cl N2 O2 Zr)'
_chemical_formula_sum 'C48 H62 Cl2 N4 O4 Zr2'
_chemical_formula_weight 1012.35
_space_group_crystal_system triclinic
_space_group_IT_number 2
_space_group_name_Hall '-P 1'
_space_group_name_H-M_alt 'P -1'
_atom_sites_solution_hydrogens geom
_audit_creation_date 2022-11-24
_audit_creation_method
;
Olex2 1.3
(compiled 2020.11.12 svn.r5f609507 for OlexSys, GUI svn.r6408)
;
_audit_update_record
;
2022-11-29 deposited with the CCDC.	2023-07-25 downloaded from the CCDC.
;
_cell_angle_alpha 101.875(2)
_cell_angle_beta 109.119(2)
_cell_angle_gamma 104.700(2)
_cell_formula_units_Z 2
_cell_length_a 12.3616(3)
_cell_length_b 13.1320(3)
_cell_length_c 16.7306(4)
_cell_measurement_reflns_used 27867
_cell_measurement_temperature 179.99(10)
_cell_measurement_theta_max 30.0990
_cell_measurement_theta_min 2.6700
_cell_volume 2354.85(11)
_computing_cell_refinement 'CrysAlisPro 1.171.39.33c (Rigaku OD, 2017)'
_computing_data_collection 'CrysAlisPro 1.171.39.33c (Rigaku OD, 2017)'
_computing_data_reduction 'CrysAlisPro 1.171.39.33c (Rigaku OD, 2017)'
_computing_molecular_graphics 'Olex2 1.3 (Dolomanov et al., 2009)'
_computing_publication_material 'Olex2 1.3 (Dolomanov et al., 2009)'
_computing_structure_refinement 'SHELXL 2018/3 (Sheldrick, 2015)'
_computing_structure_solution 'SHELXT 2014/5 (Sheldrick, 2014)'
_diffrn_ambient_environment N~2~
_diffrn_ambient_temperature 179.99(10)
_diffrn_detector 'CCD plate'
_diffrn_measured_fraction_theta_full 0.999
_diffrn_measured_fraction_theta_max 0.997
_diffrn_measurement_details
;
List of Runs (angles in degrees, time in seconds):

  # Type    Start    End  Width  t~exp~   \w     \q     \k     \f   Frames
#--------------------------------------------------------------------------
  1  \w    -79.00 -44.00   0.50    0.50    --   -8.20 -38.00-120.00   70
  2  \w    -30.00  98.00   0.50    0.50    --    8.20  77.00  60.00  256
  3  \w    -49.00 -11.00   0.50    0.50    --    8.20 -38.00  60.00   76
  4  \w    -12.00  14.00   0.50    0.50    --    8.20  57.00 -60.00   52
  5  \w     53.00  79.00   0.50    0.50    --    8.20  57.00 -60.00   52
  6  \w    -81.00  37.00   0.50    0.50    --    8.20 -57.00   0.00  236
  7  \w    -26.00  11.00   0.50    0.50    --    8.20 -77.00-120.00   74
  8  \w    -80.00  31.00   0.50    0.50    --    8.20 -77.00 -30.00  222
  9  \w    -18.00  88.00   0.50    0.50    --    8.20  57.00-150.00  212
;
_diffrn_measurement_device 'four-circle diffractometer'
_diffrn_measurement_device_type 'XtaLAB AFC12 (RINC): Kappa single'
_diffrn_measurement_method '\w scans'
_diffrn_orient_matrix_type 'CrysAlisPro convention (1999,Acta A55,543-557)'
_diffrn_orient_matrix_UB_11 0.0359272000
_diffrn_orient_matrix_UB_12 -0.0340140000
_diffrn_orient_matrix_UB_13 -0.0023228000
_diffrn_orient_matrix_UB_21 -0.0537898000
_diffrn_orient_matrix_UB_22 -0.0476761000
_diffrn_orient_matrix_UB_23 -0.0219463000
_diffrn_orient_matrix_UB_31 -0.0031498000
_diffrn_orient_matrix_UB_32 0.0058656000
_diffrn_orient_matrix_UB_33 -0.0418310000
_diffrn_radiation_monochromator mirror
_diffrn_radiation_probe x-ray
_diffrn_radiation_type 'Mo K\a'
_diffrn_radiation_wavelength 0.71073
_diffrn_reflns_av_R_equivalents 0.0281
_diffrn_reflns_av_unetI/netI 0.0266
_diffrn_reflns_Laue_measured_fraction_full 0.999
_diffrn_reflns_Laue_measured_fraction_max 0.997
_diffrn_reflns_limit_h_max 16
_diffrn_reflns_limit_h_min -16
_diffrn_reflns_limit_k_max 17
_diffrn_reflns_limit_k_min -17
_diffrn_reflns_limit_l_max 21
_diffrn_reflns_limit_l_min -21
_diffrn_reflns_number 41430
_diffrn_reflns_point_group_measured_fraction_full 0.999
_diffrn_reflns_point_group_measured_fraction_max 0.997
_diffrn_reflns_theta_full 26.000
_diffrn_reflns_theta_max 27.484
_diffrn_reflns_theta_min 2.560
_diffrn_source 'Rotating-anode X-ray tube'
_diffrn_source_type 'Rigaku (Mo) X-ray Source'
_exptl_absorpt_coefficient_mu 0.603
_exptl_absorpt_correction_T_max 1.00000
_exptl_absorpt_correction_T_min 0.15832
_exptl_absorpt_correction_type multi-scan
_exptl_absorpt_process_details
;
CrysAlisPro 1.171.39.33c (Rigaku Oxford Diffraction, 2017)
Empirical absorption correction using spherical harmonics,
 implemented in SCALE3 ABSPACK scaling algorithm.
;
_exptl_crystal_colour 'clear light colourless'
_exptl_crystal_colour_lustre clear
_exptl_crystal_colour_modifier light
_exptl_crystal_colour_primary colourless
_exptl_crystal_density_diffrn 1.428
_exptl_crystal_description block
_exptl_crystal_F_000 1048
_exptl_crystal_size_max 0.02
_exptl_crystal_size_mid 0.01
_exptl_crystal_size_min 0.01
_refine_diff_density_max 0.512
_refine_diff_density_min -0.532
_refine_diff_density_rms 0.068
_refine_ls_extinction_method none
_refine_ls_goodness_of_fit_ref 1.066
_refine_ls_hydrogen_treatment constr
_refine_ls_matrix_type full
_refine_ls_number_parameters 555
_refine_ls_number_reflns 10762
_refine_ls_number_restraints 0
_refine_ls_restrained_S_all 1.066
_refine_ls_R_factor_all 0.0273
_refine_ls_R_factor_gt 0.0240
_refine_ls_shift/su_max 0.002
_refine_ls_shift/su_mean 0.000
_refine_ls_structure_factor_coef Fsqd
_refine_ls_weighting_details 'w=1/[\s^2^(Fo^2^)+(0.0312P)^2^+1.0691P] where P=(Fo^2^+2Fc^2^)/3'
_refine_ls_weighting_scheme calc
_refine_ls_wR_factor_gt 0.0639
_refine_ls_wR_factor_ref 0.0650
_reflns_Friedel_coverage 0.000
_reflns_number_gt 9822
_reflns_number_total 10762
_reflns_threshold_expression 'I > 2\s(I)'
_cod_data_source_file d3dt01767b2.cif
_cod_data_source_block exp_9747
_cod_original_cell_volume 2354.84(10)
_cod_database_code 7713563
_shelx_shelxl_version_number 2018/3
_chemical_oxdiff_formula 'C H O N Zr Cl'
_shelx_space_group_comment
;
The symmetry employed for this shelxl refinement is uniquely defined
by the following loop, which should always be used as a source of
symmetry information in preference to the above space-group names.
They are only intended as comments.
;
_shelx_estimated_absorpt_t_max 0.994
_shelx_estimated_absorpt_t_min 0.988
_reflns_odcompleteness_completeness 99.80
_reflns_odcompleteness_iscentric 1
_reflns_odcompleteness_theta 27.42
_olex2_refinement_description
;
1. Fixed Uiso
 At 1.2 times of:
  All C(H) groups, All C(H,H) groups
 At 1.5 times of:
  All C(H,H,H) groups
2.a Secondary CH2 refined with riding coordinates:
 C15(H15A,H15B), C11(H11A,H11B), C39(H39A,H39B), C43(H43A,H43B)
2.b Aromatic/amide H refined with riding coordinates:
 C8(H8), C22(H22), C7(H7), C6(H6), C36(H36), C21(H21), C50(H50), C34(H34),
 C20(H20), C35(H35), C48(H48), C49(H49)
2.c Idealised Me refined as rotating group:
 C58(H58A,H58B,H58C), C16(H16A,H16B,H16C), C44(H44A,H44B,H44C), C30(H30A,H30B,
 H30C), C31(H31A,H31B,H31C), C59(H59A,H59B,H59C), C60(H60A,H60B,H60C), C53(H53A,
 H53B,H53C), C54(H54A,H54B,H54C), C25(H25A,H25B,H25C), C55(H55A,H55B,H55C),
 C32(H32A,H32B,H32C), C26(H26A,H26B,H26C), C27(H27A,H27B,H27C)
;
_olex2_submission_special_instructions 'No special instructions were received'
_oxdiff_exptl_absorpt_empirical_details
;
Empirical correction (ABSPACK) includes:
- Absorption correction using spherical harmonics
- Frame scaling
;
_oxdiff_exptl_absorpt_empirical_full_max 2.363
_oxdiff_exptl_absorpt_empirical_full_min 0.543

loop_
_space_group_symop_operation_xyz
'x, y, z'
'-x, -y, -z'

loop_
_atom_site_label
_atom_site_type_symbol
_atom_site_fract_x
_atom_site_fract_y
_atom_site_fract_z
_atom_site_U_iso_or_equiv
_atom_site_adp_type
_atom_site_occupancy
_atom_site_site_symmetry_order
_atom_site_calc_flag
_atom_site_refinement_flags_posn
_atom_site_refinement_flags_adp
_atom_site_refinement_flags_occupancy
_atom_site_disorder_assembly
_atom_site_disorder_group
Zr1 Zr 0.52002(2) 0.12957(2) 0.01380(2) 0.01555(4) Uani 1 1 d . . . . .
Zr2 Zr 0.63781(2) 0.09262(2) 0.50632(2) 0.01584(4) Uani 1 1 d . . . . .
Cl3 Cl 0.52957(4) 0.21539(3) -0.10305(3) 0.02564(8) Uani 1 1 d . . . . .
Cl4 Cl 0.70685(4) 0.00212(3) 0.39864(3) 0.02690(9) Uani 1 1 d . . . . .
O28 O 0.40290(10) 0.19671(8) 0.03619(8) 0.0226(2) Uani 1 1 d . . . . .
O23 O 0.67856(9) 0.23481(8) 0.10537(7) 0.0216(2) Uani 1 1 d . . . . .
O56 O 0.79559(9) 0.15649(9) 0.60848(7) 0.0206(2) Uani 1 1 d . . . . .
O51 O 0.62011(10) 0.21032(9) 0.45287(8) 0.0234(2) Uani 1 1 d . . . . .
N42 N 0.43862(11) 0.08182(10) 0.48443(8) 0.0183(2) Uani 1 1 d . . . . .
N40 N 0.58476(11) 0.14771(10) 0.61963(8) 0.0193(2) Uani 1 1 d . . . . .
N12 N 0.37469(11) -0.01392(10) 0.03102(9) 0.0195(3) Uani 1 1 d . . . . .
N14 N 0.56394(12) 0.03936(10) 0.11944(8) 0.0196(3) Uani 1 1 d . . . . .
C10 C 0.30741(14) 0.18983(13) 0.06094(10) 0.0207(3) Uani 1 1 d . . . . .
C18 C 0.78405(13) 0.24160(12) 0.17048(10) 0.0188(3) Uani 1 1 d . . . . .
C9 C 0.28719(14) 0.28708(13) 0.09738(11) 0.0224(3) Uani 1 1 d . . . . .
C5 C 0.23088(14) 0.08417(13) 0.05047(11) 0.0227(3) Uani 1 1 d . . . . .
C8 C 0.19139(15) 0.27259(14) 0.12545(12) 0.0278(3) Uani 1 1 d . . . . .
H8 H 0.175288 0.336229 0.149913 0.033 Uiso 1 1 calc R U . . .
C13 C 0.45082(14) 0.01746(11) 0.11666(10) 0.0197(3) Uani 1 1 d . . . . .
C45 C 0.42121(14) 0.22065(13) 0.39990(11) 0.0231(3) Uani 1 1 d . . . . .
C17 C 0.78251(14) 0.16103(12) 0.21408(10) 0.0210(3) Uani 1 1 d . . . . .
C15 C 0.66830(15) 0.07438(14) 0.20475(11) 0.0284(4) Uani 1 1 d . . . . .
H15A H 0.688188 0.008168 0.214094 0.034 Uiso 1 1 calc R U . . .
H15B H 0.643770 0.103820 0.252843 0.034 Uiso 1 1 calc R U . . .
C57 C 1.03878(15) 0.14687(14) 0.68514(11) 0.0277(3) Uani 1 1 d . . . . .
C22 C 0.89015(15) 0.16705(14) 0.27983(12) 0.0276(3) Uani 1 1 d . . . . .
H22 H 0.889024 0.112609 0.309467 0.033 Uiso 1 1 calc R U . . .
C41 C 0.48766(13) 0.16033(12) 0.56813(10) 0.0193(3) Uani 1 1 d . . . . .
C37 C 0.96420(14) 0.17318(12) 0.73907(11) 0.0233(3) Uani 1 1 d . . . . .
C7 C 0.11863(15) 0.16909(15) 0.11914(12) 0.0300(4) Uani 1 1 d . . . . .
H7 H 0.055504 0.162811 0.140361 0.036 Uiso 1 1 calc R U . . .
C46 C 0.54701(14) 0.26872(12) 0.42427(10) 0.0208(3) Uani 1 1 d . . . . .
C33 C 0.78078(14) 0.20500(12) 0.74942(10) 0.0208(3) Uani 1 1 d . . . . .
C58 C 0.97392(16) 0.02747(14) 0.62025(12) 0.0318(4) Uani 1 1 d . . . . .
H58A H 0.958112 -0.023986 0.653395 0.048 Uiso 1 1 calc R U . . .
H58B H 1.025973 0.008309 0.590735 0.048 Uiso 1 1 calc R U . . .
H58C H 0.896385 0.022087 0.575323 0.048 Uiso 1 1 calc R U . . .
C38 C 0.84647(13) 0.17839(11) 0.69871(10) 0.0193(3) Uani 1 1 d . . . . .
C6 C 0.13864(15) 0.07505(14) 0.08173(12) 0.0275(3) Uani 1 1 d . . . . .
H6 H 0.089193 0.004021 0.077386 0.033 Uiso 1 1 calc R U . . .
C11 C 0.24663(14) -0.02049(12) 0.00507(11) 0.0239(3) Uani 1 1 d . . . . .
H11A H 0.202246 -0.083447 0.019426 0.029 Uiso 1 1 calc R U . . .
H11B H 0.208781 -0.036281 -0.060297 0.029 Uiso 1 1 calc R U . . .
C47 C 0.59856(15) 0.37571(13) 0.42088(10) 0.0234(3) Uani 1 1 d . . . . .
C16 C 0.41740(16) 0.02855(14) 0.19499(11) 0.0282(3) Uani 1 1 d . . . . .
H16A H 0.434174 0.107014 0.224052 0.042 Uiso 1 1 calc R U . . .
H16B H 0.465686 -0.000858 0.237365 0.042 Uiso 1 1 calc R U . . .
H16C H 0.330350 -0.013200 0.175133 0.042 Uiso 1 1 calc R U . . .
C19 C 0.89365(14) 0.33021(12) 0.19422(10) 0.0210(3) Uani 1 1 d . . . . .
C36 C 1.00935(15) 0.19213(14) 0.83094(11) 0.0288(4) Uani 1 1 d . . . . .
H36 H 1.087627 0.188217 0.859957 0.035 Uiso 1 1 calc R U . . .
C39 C 0.66140(14) 0.22383(13) 0.70995(10) 0.0238(3) Uani 1 1 d . . . . .
H39A H 0.616306 0.213953 0.748615 0.029 Uiso 1 1 calc R U . . .
H39B H 0.678737 0.301158 0.708576 0.029 Uiso 1 1 calc R U . . .
C21 C 0.99803(15) 0.25098(15) 0.30228(12) 0.0321(4) Uani 1 1 d . . . . .
H21 H 1.071444 0.254159 0.346607 0.039 Uiso 1 1 calc R U . . .
C29 C 0.36499(16) 0.40214(13) 0.10332(12) 0.0283(4) Uani 1 1 d . . . . .
C50 C 0.34469(16) 0.27875(15) 0.37035(13) 0.0324(4) Uani 1 1 d . . . . .
H50 H 0.259124 0.246078 0.352596 0.039 Uiso 1 1 calc R U . . .
C34 C 0.83065(15) 0.22314(13) 0.84099(11) 0.0261(3) Uani 1 1 d . . . . .
H34 H 0.786329 0.240158 0.875618 0.031 Uiso 1 1 calc R U . . .
C43 C 0.36542(14) 0.10664(13) 0.40576(11) 0.0244(3) Uani 1 1 d . . . . .
H43A H 0.284219 0.099621 0.406685 0.029 Uiso 1 1 calc R U . . .
H43B H 0.352622 0.049913 0.351151 0.029 Uiso 1 1 calc R U . . .
C20 C 0.99856(15) 0.33091(14) 0.25954(12) 0.0280(3) Uani 1 1 d . . . . .
H20 H 1.073585 0.388519 0.275487 0.034 Uiso 1 1 calc R U . . .
C44 C 0.43882(16) 0.24956(14) 0.59348(12) 0.0294(4) Uani 1 1 d . . . . .
H44A H 0.488473 0.319608 0.591700 0.044 Uiso 1 1 calc R U . . .
H44B H 0.441903 0.258416 0.653882 0.044 Uiso 1 1 calc R U . . .
H44C H 0.354102 0.229104 0.551452 0.044 Uiso 1 1 calc R U . . .
C30 C 0.3518(2) 0.40443(16) 0.00937(14) 0.0398(4) Uani 1 1 d . . . . .
H30A H 0.383809 0.350767 -0.015842 0.060 Uiso 1 1 calc R U . . .
H30B H 0.397672 0.478984 0.012543 0.060 Uiso 1 1 calc R U . . .
H30C H 0.265340 0.385000 -0.028613 0.060 Uiso 1 1 calc R U . . .
C52 C 0.73597(16) 0.42775(13) 0.44595(12) 0.0281(3) Uani 1 1 d . . . . .
C35 C 0.94469(16) 0.21643(14) 0.88164(11) 0.0309(4) Uani 1 1 d . . . . .
H35 H 0.978514 0.228436 0.944043 0.037 Uiso 1 1 calc R U . . .
C48 C 0.51766(17) 0.43084(14) 0.39246(13) 0.0325(4) Uani 1 1 d . . . . .
H48 H 0.549449 0.503800 0.390610 0.039 Uiso 1 1 calc R U . . .
C24 C 0.89746(14) 0.42494(12) 0.15335(11) 0.0240(3) Uani 1 1 d . . . . .
C31 C 0.49929(17) 0.43008(15) 0.16361(14) 0.0381(4) Uani 1 1 d . . . . .
H31A H 0.506065 0.427246 0.223076 0.057 Uiso 1 1 calc R U . . .
H31B H 0.546895 0.504763 0.168206 0.057 Uiso 1 1 calc R U . . .
H31C H 0.530777 0.376106 0.138104 0.057 Uiso 1 1 calc R U . . .
C59 C 1.05614(18) 0.22839(16) 0.63254(14) 0.0389(4) Uani 1 1 d . . . . .
H59A H 0.976265 0.221752 0.589921 0.058 Uiso 1 1 calc R U . . .
H59B H 1.105918 0.211058 0.600252 0.058 Uiso 1 1 calc R U . . .
H59C H 1.097302 0.304355 0.673886 0.058 Uiso 1 1 calc R U . . .
C60 C 1.16702(17) 0.15545(19) 0.74701(14) 0.0450(5) Uani 1 1 d . . . . .
H60A H 1.210682 0.230950 0.788925 0.067 Uiso 1 1 calc R U . . .
H60B H 1.212636 0.138219 0.711122 0.067 Uiso 1 1 calc R U . . .
H60C H 1.159143 0.102621 0.780271 0.067 Uiso 1 1 calc R U . . .
C53 C 0.80914(18) 0.43638(16) 0.54252(13) 0.0395(4) Uani 1 1 d . . . . .
H53A H 0.779221 0.475628 0.582223 0.059 Uiso 1 1 calc R U . . .
H53B H 0.895737 0.477299 0.559660 0.059 Uiso 1 1 calc R U . . .
H53C H 0.799181 0.361730 0.547335 0.059 Uiso 1 1 calc R U . . .
C54 C 0.7700(2) 0.54560(16) 0.43856(16) 0.0461(5) Uani 1 1 d . . . . .
H54A H 0.727754 0.542430 0.376772 0.069 Uiso 1 1 calc R U . . .
H54B H 0.858386 0.576885 0.456485 0.069 Uiso 1 1 calc R U . . .
H54C H 0.745346 0.592497 0.477704 0.069 Uiso 1 1 calc R U . . .
C25 C 1.02363(16) 0.51704(14) 0.19759(13) 0.0350(4) Uani 1 1 d . . . . .
H25A H 1.044840 0.546744 0.261614 0.053 Uiso 1 1 calc R U . . .
H25B H 1.021675 0.576631 0.170818 0.053 Uiso 1 1 calc R U . . .
H25C H 1.084836 0.486482 0.188557 0.053 Uiso 1 1 calc R U . . .
C55 C 0.77301(19) 0.35678(16) 0.38183(14) 0.0396(4) Uani 1 1 d . . . . .
H55A H 0.755706 0.281891 0.386966 0.059 Uiso 1 1 calc R U . . .
H55B H 0.860482 0.390525 0.397056 0.059 Uiso 1 1 calc R U . . .
H55C H 0.726483 0.352611 0.320515 0.059 Uiso 1 1 calc R U . . .
C49 C 0.39306(18) 0.38356(16) 0.36687(14) 0.0378(4) Uani 1 1 d . . . . .
H49 H 0.340957 0.423426 0.346908 0.045 Uiso 1 1 calc R U . . .
C32 C 0.3231(2) 0.49400(15) 0.14299(16) 0.0436(5) Uani 1 1 d . . . . .
H32A H 0.236972 0.478323 0.106425 0.065 Uiso 1 1 calc R U . . .
H32B H 0.372569 0.565807 0.143770 0.065 Uiso 1 1 calc R U . . .
H32C H 0.333126 0.496253 0.203978 0.065 Uiso 1 1 calc R U . . .
C26 C 0.86856(19) 0.38062(16) 0.05381(12) 0.0394(4) Uani 1 1 d . . . . .
H26A H 0.929919 0.349393 0.046086 0.059 Uiso 1 1 calc R U . . .
H26B H 0.869754 0.441366 0.028126 0.059 Uiso 1 1 calc R U . . .
H26C H 0.787527 0.322755 0.023524 0.059 Uiso 1 1 calc R U . . .
C27 C 0.80548(17) 0.47857(14) 0.16733(14) 0.0350(4) Uani 1 1 d . . . . .
H27A H 0.722257 0.426994 0.129629 0.052 Uiso 1 1 calc R U . . .
H27B H 0.818451 0.547004 0.151250 0.052 Uiso 1 1 calc R U . . .
H27C H 0.816998 0.495953 0.230051 0.052 Uiso 1 1 calc R U . . .

loop_
_atom_site_aniso_label
_atom_site_aniso_U_11
_atom_site_aniso_U_22
_atom_site_aniso_U_33
_atom_site_aniso_U_23
_atom_site_aniso_U_13
_atom_site_aniso_U_12
Zr1 0.01817(7) 0.01303(7) 0.01572(8) 0.00508(5) 0.00756(6) 0.00441(5)
Zr2 0.01740(7) 0.01733(7) 0.01624(8) 0.00676(5) 0.00856(6) 0.00803(5)
Cl3 0.0349(2) 0.02233(17) 0.0237(2) 0.01263(15) 0.01420(16) 0.00885(15)
Cl4 0.0344(2) 0.0321(2) 0.0248(2) 0.01054(16) 0.02021(17) 0.01630(16)
O28 0.0253(5) 0.0198(5) 0.0291(6) 0.0099(4) 0.0160(5) 0.0096(4)
O23 0.0221(5) 0.0164(5) 0.0201(6) 0.0054(4) 0.0038(4) 0.0032(4)
O56 0.0197(5) 0.0261(5) 0.0177(5) 0.0069(4) 0.0090(4) 0.0090(4)
O51 0.0220(5) 0.0242(5) 0.0313(6) 0.0160(5) 0.0126(5) 0.0116(4)
N42 0.0182(6) 0.0187(6) 0.0199(6) 0.0069(5) 0.0083(5) 0.0080(5)
N40 0.0192(6) 0.0198(6) 0.0195(6) 0.0044(5) 0.0094(5) 0.0073(5)
N12 0.0219(6) 0.0150(6) 0.0206(7) 0.0044(5) 0.0094(5) 0.0045(5)
N14 0.0242(6) 0.0186(6) 0.0173(6) 0.0088(5) 0.0087(5) 0.0066(5)
C10 0.0210(7) 0.0242(7) 0.0194(8) 0.0077(6) 0.0095(6) 0.0095(6)
C18 0.0211(7) 0.0181(7) 0.0156(7) 0.0020(5) 0.0071(6) 0.0075(6)
C9 0.0231(7) 0.0231(7) 0.0216(8) 0.0069(6) 0.0085(6) 0.0097(6)
C5 0.0221(7) 0.0224(7) 0.0224(8) 0.0054(6) 0.0084(6) 0.0075(6)
C8 0.0281(8) 0.0274(8) 0.0309(9) 0.0059(7) 0.0151(7) 0.0131(7)
C13 0.0283(8) 0.0116(6) 0.0217(8) 0.0063(5) 0.0131(6) 0.0060(6)
C45 0.0261(8) 0.0263(8) 0.0221(8) 0.0123(6) 0.0104(6) 0.0127(6)
C17 0.0238(7) 0.0190(7) 0.0195(8) 0.0044(6) 0.0088(6) 0.0077(6)
C15 0.0277(8) 0.0277(8) 0.0234(8) 0.0123(7) 0.0047(7) 0.0034(7)
C57 0.0213(8) 0.0301(8) 0.0273(9) 0.0024(7) 0.0072(7) 0.0107(6)
C22 0.0288(8) 0.0297(8) 0.0290(9) 0.0123(7) 0.0110(7) 0.0159(7)
C41 0.0211(7) 0.0179(7) 0.0242(8) 0.0083(6) 0.0142(6) 0.0072(6)
C37 0.0228(7) 0.0185(7) 0.0248(8) 0.0040(6) 0.0073(6) 0.0065(6)
C7 0.0237(8) 0.0351(9) 0.0335(10) 0.0081(7) 0.0161(7) 0.0101(7)
C46 0.0259(7) 0.0231(7) 0.0182(7) 0.0090(6) 0.0098(6) 0.0131(6)
C33 0.0224(7) 0.0171(7) 0.0200(8) 0.0041(6) 0.0081(6) 0.0038(6)
C58 0.0295(9) 0.0316(9) 0.0313(9) 0.0027(7) 0.0084(7) 0.0166(7)
C38 0.0216(7) 0.0157(6) 0.0185(7) 0.0050(5) 0.0069(6) 0.0046(5)
C6 0.0228(8) 0.0262(8) 0.0306(9) 0.0064(7) 0.0117(7) 0.0046(6)
C11 0.0216(7) 0.0199(7) 0.0261(8) 0.0034(6) 0.0093(6) 0.0041(6)
C47 0.0328(8) 0.0218(7) 0.0197(8) 0.0078(6) 0.0135(7) 0.0112(6)
C16 0.0348(9) 0.0283(8) 0.0244(9) 0.0081(7) 0.0170(7) 0.0090(7)
C19 0.0233(7) 0.0180(7) 0.0204(8) 0.0013(6) 0.0107(6) 0.0066(6)
C36 0.0267(8) 0.0295(8) 0.0253(9) 0.0077(7) 0.0042(7) 0.0111(7)
C39 0.0261(8) 0.0253(7) 0.0198(8) 0.0020(6) 0.0113(6) 0.0101(6)
C21 0.0217(8) 0.0397(10) 0.0343(10) 0.0128(8) 0.0065(7) 0.0151(7)
C29 0.0311(8) 0.0207(7) 0.0376(10) 0.0091(7) 0.0179(8) 0.0112(6)
C50 0.0289(9) 0.0398(10) 0.0378(10) 0.0213(8) 0.0139(8) 0.0190(8)
C34 0.0294(8) 0.0254(8) 0.0216(8) 0.0054(6) 0.0122(7) 0.0055(6)
C43 0.0200(7) 0.0276(8) 0.0268(8) 0.0133(7) 0.0069(6) 0.0095(6)
C20 0.0194(7) 0.0301(8) 0.0304(9) 0.0050(7) 0.0096(7) 0.0062(6)
C44 0.0323(9) 0.0257(8) 0.0346(10) 0.0066(7) 0.0151(8) 0.0174(7)
C30 0.0510(12) 0.0344(10) 0.0460(12) 0.0229(9) 0.0255(10) 0.0181(9)
C52 0.0329(9) 0.0202(7) 0.0321(9) 0.0082(7) 0.0158(7) 0.0069(6)
C35 0.0347(9) 0.0328(9) 0.0185(8) 0.0075(7) 0.0056(7) 0.0082(7)
C48 0.0440(10) 0.0256(8) 0.0378(10) 0.0172(7) 0.0195(8) 0.0181(8)
C24 0.0242(8) 0.0199(7) 0.0235(8) 0.0046(6) 0.0096(6) 0.0023(6)
C31 0.0308(9) 0.0273(9) 0.0459(12) 0.0016(8) 0.0135(8) 0.0043(7)
C59 0.0342(10) 0.0394(10) 0.0496(12) 0.0139(9) 0.0265(9) 0.0106(8)
C60 0.0248(9) 0.0578(13) 0.0395(11) -0.0037(9) 0.0055(8) 0.0189(9)
C53 0.0340(10) 0.0344(9) 0.0354(11) 0.0056(8) 0.0062(8) 0.0030(8)
C54 0.0472(12) 0.0262(9) 0.0635(14) 0.0189(9) 0.0227(11) 0.0061(8)
C25 0.0288(9) 0.0270(8) 0.0392(11) 0.0085(8) 0.0106(8) -0.0008(7)
C55 0.0447(11) 0.0344(9) 0.0492(12) 0.0122(9) 0.0329(10) 0.0112(8)
C49 0.0428(10) 0.0417(10) 0.0467(12) 0.0278(9) 0.0200(9) 0.0293(9)
C32 0.0528(12) 0.0256(9) 0.0675(15) 0.0154(9) 0.0378(11) 0.0190(8)
C26 0.0475(11) 0.0358(10) 0.0268(10) 0.0076(8) 0.0174(9) 0.0000(8)
C27 0.0360(9) 0.0223(8) 0.0504(12) 0.0148(8) 0.0191(9) 0.0113(7)

loop_
_atom_type_symbol
_atom_type_description
_atom_type_scat_dispersion_real
_atom_type_scat_dispersion_imag
_atom_type_scat_source
C C 0.0033 0.0016 'International Tables Vol C Tables 4.2.6.8 and 6.1.1.4'
H H 0.0000 0.0000 'International Tables Vol C Tables 4.2.6.8 and 6.1.1.4'
Cl Cl 0.1484 0.1585 'International Tables Vol C Tables 4.2.6.8 and 6.1.1.4'
N N 0.0061 0.0033 'International Tables Vol C Tables 4.2.6.8 and 6.1.1.4'
O O 0.0106 0.0060 'International Tables Vol C Tables 4.2.6.8 and 6.1.1.4'
Zr Zr -2.9673 0.5597 'International Tables Vol C Tables 4.2.6.8 and 6.1.1.4'

loop_
_geom_angle_atom_site_label_1
_geom_angle_atom_site_label_2
_geom_angle_atom_site_label_3
_geom_angle
_geom_angle_site_symmetry_1
_geom_angle_site_symmetry_3
_geom_angle_publ_flag
Cl3 Zr1 Zr1 122.782(11) . 2_655 ?
Cl3 Zr1 N14 79.31(3) . 2_655 ?
Cl3 Zr1 C13 71.93(3) . 2_655 ?
Cl3 Zr1 C13 166.01(4) . . ?
O28 Zr1 Zr1 122.47(3) . 2_655 ?
O28 Zr1 Cl3 92.31(3) . . ?
O28 Zr1 O23 103.01(5) . . ?
O28 Zr1 N12 75.14(4) . . ?
O28 Zr1 N12 168.02(4) . 2_655 ?
O28 Zr1 N14 105.00(4) . . ?
O28 Zr1 N14 116.87(4) . 2_655 ?
O28 Zr1 C13 142.74(5) . 2_655 ?
O28 Zr1 C13 79.58(4) . . ?
O23 Zr1 Zr1 115.80(3) . 2_655 ?
O23 Zr1 Cl3 94.86(3) . . ?
O23 Zr1 N12 88.52(4) . 2_655 ?
O23 Zr1 N12 127.83(4) . . ?
O23 Zr1 N14 77.40(4) . . ?
O23 Zr1 N14 139.79(4) . 2_655 ?
O23 Zr1 C13 98.06(5) . . ?
O23 Zr1 C13 111.62(5) . 2_655 ?
N12 Zr1 Zr1 47.56(3) 2_655 2_655 ?
N12 Zr1 Zr1 47.73(3) . 2_655 ?
N12 Zr1 Cl3 89.94(3) 2_655 . ?
N12 Zr1 Cl3 137.03(3) . . ?
N12 Zr1 N12 95.29(4) . 2_655 ?
N12 Zr1 N14 70.95(4) . 2_655 ?
N12 Zr1 N14 52.09(4) 2_655 2_655 ?
N12 Zr1 C13 29.77(5) . . ?
N12 Zr1 C13 95.74(4) 2_655 . ?
N12 Zr1 C13 93.41(4) . 2_655 ?
N12 Zr1 C13 28.65(4) 2_655 2_655 ?
N14 Zr1 Zr1 50.45(3) . 2_655 ?
N14 Zr1 Zr1 45.69(3) 2_655 2_655 ?
N14 Zr1 Cl3 162.19(3) . . ?
N14 Zr1 N12 54.34(4) . . ?
N14 Zr1 N12 74.01(4) . 2_655 ?
N14 Zr1 N14 96.15(4) . 2_655 ?
N14 Zr1 C13 29.82(5) . . ?
N14 Zr1 C13 28.67(4) 2_655 2_655 ?
N14 Zr1 C13 95.78(4) . 2_655 ?
N14 Zr1 C13 94.10(4) 2_655 . ?
C13 Zr1 Zr1 55.32(3) . 2_655 ?
C13 Zr1 Zr1 52.55(3) 2_655 2_655 ?
C13 Zr1 C13 107.87(4) . 2_655 ?
Cl4 Zr2 Zr2 110.357(12) . 2_656 ?
Cl4 Zr2 C41 158.62(4) . . ?
O56 Zr2 Zr2 126.92(3) . 2_656 ?
O56 Zr2 Cl4 97.21(3) . . ?
O56 Zr2 O51 106.24(5) . . ?
O56 Zr2 N42 102.24(4) . 2_656 ?
O56 Zr2 N42 135.10(4) . . ?
O56 Zr2 N40 77.85(4) . . ?
O56 Zr2 C41 104.13(5) . . ?
O51 Zr2 Zr2 115.59(3) . 2_656 ?
O51 Zr2 Cl4 94.03(3) . . ?
O51 Zr2 N42 78.03(4) . . ?
O51 Zr2 N42 151.33(5) . 2_656 ?
O51 Zr2 N40 98.65(5) . . ?
O51 Zr2 C41 78.93(4) . . ?
N42 Zr2 Zr2 39.51(3) . 2_656 ?
N42 Zr2 Zr2 40.05(3) 2_656 2_656 ?
N42 Zr2 Cl4 85.57(3) 2_656 . ?
N42 Zr2 Cl4 127.45(3) . . ?
N42 Zr2 N42 79.56(5) 2_656 . ?
N42 Zr2 C41 31.52(5) . . ?
N42 Zr2 C41 91.09(4) 2_656 . ?
N40 Zr2 Zr2 65.26(3) . 2_656 ?
N40 Zr2 Cl4 167.24(3) . . ?
N40 Zr2 N42 57.54(4) . . ?
N40 Zr2 N42 84.03(4) . 2_656 ?
N40 Zr2 C41 29.37(5) . . ?
C41 Zr2 Zr2 56.94(3) . 2_656 ?
C10 O28 Zr1 148.54(9) . . ?
C18 O23 Zr1 143.16(9) . . ?
C38 O56 Zr2 141.63(9) . . ?
C46 O51 Zr2 145.55(10) . . ?
Zr2 N42 Zr2 100.44(5) 2_656 . ?
C41 N42 Zr2 87.07(8) . . ?
C41 N42 Zr2 109.91(9) . 2_656 ?
C41 N42 C43 119.30(12) . . ?
C43 N42 Zr2 116.68(9) . 2_656 ?
C43 N42 Zr2 118.52(9) . . ?
C41 N40 Zr2 92.86(9) . . ?
C41 N40 C39 122.46(13) . . ?
C39 N40 Zr2 129.32(9) . . ?
Zr1 N12 Zr1 84.71(4) . 2_655 ?
C13 N12 Zr1 92.09(9) . 2_655 ?
C13 N12 Zr1 87.64(8) . . ?
C13 N12 C11 121.32(13) . . ?
C11 N12 Zr1 121.09(9) . . ?
C11 N12 Zr1 136.04(9) . 2_655 ?
Zr1 N14 Zr1 83.85(4) . 2_655 ?
C13 N14 Zr1 87.60(9) . 2_655 ?
C13 N14 Zr1 90.54(9) . . ?
C13 N14 C15 120.21(13) . . ?
C15 N14 Zr1 131.15(10) . 2_655 ?
C15 N14 Zr1 130.08(9) . . ?
O28 C10 C9 120.57(13) . . ?
O28 C10 C5 118.31(13) . . ?
C5 C10 C9 121.11(14) . . ?
O23 C18 C17 119.54(13) . . ?
O23 C18 C19 119.98(13) . . ?
C17 C18 C19 120.47(14) . . ?
C10 C9 C29 121.45(14) . . ?
C8 C9 C10 116.65(14) . . ?
C8 C9 C29 121.88(14) . . ?
C10 C5 C11 121.13(14) . . ?
C6 C5 C10 119.56(14) . . ?
C6 C5 C11 119.31(14) . . ?
C9 C8 H8 118.6 . . ?
C7 C8 C9 122.74(15) . . ?
C7 C8 H8 118.6 . . ?
Zr1 C13 Zr1 72.13(4) . 2_655 ?
N12 C13 Zr1 59.26(8) . 2_655 ?
N12 C13 Zr1 62.59(8) . . ?
N12 C13 N14 107.16(13) . . ?
N12 C13 C16 126.86(14) . . ?
N14 C13 Zr1 63.74(8) . 2_655 ?
N14 C13 Zr1 59.64(7) . . ?
N14 C13 C16 125.97(14) . . ?
C16 C13 Zr1 144.38(10) . 2_655 ?
C16 C13 Zr1 143.49(10) . . ?
C46 C45 C43 121.79(13) . . ?
C50 C45 C46 119.56(15) . . ?
C50 C45 C43 118.65(14) . . ?
C18 C17 C15 124.69(14) . . ?
C22 C17 C18 119.69(14) . . ?
C22 C17 C15 115.07(14) . . ?
N14 C15 C17 115.65(13) . . ?
N14 C15 H15A 108.4 . . ?
N14 C15 H15B 108.4 . . ?
C17 C15 H15A 108.4 . . ?
C17 C15 H15B 108.4 . . ?
H15A C15 H15B 107.4 . . ?
C37 C57 C58 109.79(14) . . ?
C37 C57 C60 111.03(15) . . ?
C58 C57 C60 107.71(14) . . ?
C59 C57 C37 111.25(14) . . ?
C59 C57 C58 109.55(15) . . ?
C59 C57 C60 107.43(16) . . ?
C17 C22 H22 119.7 . . ?
C21 C22 C17 120.66(16) . . ?
C21 C22 H22 119.7 . . ?
N42 C41 Zr2 61.41(7) . . ?
N42 C41 C44 124.60(14) . . ?
N40 C41 Zr2 57.77(8) . . ?
N40 C41 N42 110.03(12) . . ?
N40 C41 C44 125.31(14) . . ?
C44 C41 Zr2 149.71(11) . . ?
C38 C37 C57 122.25(14) . . ?
C36 C37 C57 121.23(14) . . ?
C36 C37 C38 116.52(15) . . ?
C8 C7 H7 120.2 . . ?
C6 C7 C8 119.56(15) . . ?
C6 C7 H7 120.2 . . ?
O51 C46 C45 118.55(13) . . ?
O51 C46 C47 119.94(14) . . ?
C45 C46 C47 121.50(14) . . ?
C38 C33 C39 122.58(14) . . ?
C34 C33 C38 119.41(15) . . ?
C34 C33 C39 117.83(14) . . ?
C57 C58 H58A 109.5 . . ?
C57 C58 H58B 109.5 . . ?
C57 C58 H58C 109.5 . . ?
H58A C58 H58B 109.5 . . ?
H58A C58 H58C 109.5 . . ?
H58B C58 H58C 109.5 . . ?
O56 C38 C37 119.17(14) . . ?
O56 C38 C33 119.40(13) . . ?
C33 C38 C37 121.43(14) . . ?
C5 C6 H6 119.9 . . ?
C7 C6 C5 120.25(15) . . ?
C7 C6 H6 119.9 . . ?
N12 C11 C5 114.02(12) . . ?
N12 C11 H11A 108.7 . . ?
N12 C11 H11B 108.7 . . ?
C5 C11 H11A 108.7 . . ?
C5 C11 H11B 108.7 . . ?
H11A C11 H11B 107.6 . . ?
C46 C47 C52 121.62(14) . . ?
C48 C47 C46 116.35(15) . . ?
C48 C47 C52 122.02(14) . . ?
C13 C16 H16A 109.5 . . ?
C13 C16 H16B 109.5 . . ?
C13 C16 H16C 109.5 . . ?
H16A C16 H16B 109.5 . . ?
H16A C16 H16C 109.5 . . ?
H16B C16 H16C 109.5 . . ?
C18 C19 C24 122.16(14) . . ?
C20 C19 C18 117.16(14) . . ?
C20 C19 C24 120.62(14) . . ?
C37 C36 H36 118.6 . . ?
C35 C36 C37 122.72(16) . . ?
C35 C36 H36 118.6 . . ?
N40 C39 C33 112.30(12) . . ?
N40 C39 H39A 109.1 . . ?
N40 C39 H39B 109.1 . . ?
C33 C39 H39A 109.1 . . ?
C33 C39 H39B 109.1 . . ?
H39A C39 H39B 107.9 . . ?
C22 C21 H21 120.4 . . ?
C22 C21 C20 119.30(15) . . ?
C20 C21 H21 120.4 . . ?
C9 C29 C32 111.61(14) . . ?
C30 C29 C9 109.25(14) . . ?
C30 C29 C31 110.47(15) . . ?
C30 C29 C32 107.56(15) . . ?
C31 C29 C9 110.71(14) . . ?
C31 C29 C32 107.18(15) . . ?
C45 C50 H50 120.0 . . ?
C49 C50 C45 119.95(17) . . ?
C49 C50 H50 120.0 . . ?
C33 C34 H34 119.9 . . ?
C35 C34 C33 120.13(16) . . ?
C35 C34 H34 119.9 . . ?
N42 C43 C45 115.20(13) . . ?
N42 C43 H43A 108.5 . . ?
N42 C43 H43B 108.5 . . ?
C45 C43 H43A 108.5 . . ?
C45 C43 H43B 108.5 . . ?
H43A C43 H43B 107.5 . . ?
C19 C20 H20 118.7 . . ?
C21 C20 C19 122.69(15) . . ?
C21 C20 H20 118.7 . . ?
C41 C44 H44A 109.5 . . ?
C41 C44 H44B 109.5 . . ?
C41 C44 H44C 109.5 . . ?
H44A C44 H44B 109.5 . . ?
H44A C44 H44C 109.5 . . ?
H44B C44 H44C 109.5 . . ?
C29 C30 H30A 109.5 . . ?
C29 C30 H30B 109.5 . . ?
C29 C30 H30C 109.5 . . ?
H30A C30 H30B 109.5 . . ?
H30A C30 H30C 109.5 . . ?
H30B C30 H30C 109.5 . . ?
C47 C52 C53 110.52(14) . . ?
C47 C52 C54 111.73(15) . . ?
C53 C52 C54 107.46(16) . . ?
C55 C52 C47 109.30(14) . . ?
C55 C52 C53 110.20(16) . . ?
C55 C52 C54 107.58(15) . . ?
C36 C35 H35 120.1 . . ?
C34 C35 C36 119.75(16) . . ?
C34 C35 H35 120.1 . . ?
C47 C48 H48 118.7 . . ?
C49 C48 C47 122.69(16) . . ?
C49 C48 H48 118.7 . . ?
C19 C24 C25 111.99(14) . . ?
C26 C24 C19 110.09(13) . . ?
C26 C24 C25 107.64(14) . . ?
C26 C24 C27 110.43(16) . . ?
C27 C24 C19 109.68(13) . . ?
C27 C24 C25 106.95(14) . . ?
C29 C31 H31A 109.5 . . ?
C29 C31 H31B 109.5 . . ?
C29 C31 H31C 109.5 . . ?
H31A C31 H31B 109.5 . . ?
H31A C31 H31C 109.5 . . ?
H31B C31 H31C 109.5 . . ?
C57 C59 H59A 109.5 . . ?
C57 C59 H59B 109.5 . . ?
C57 C59 H59C 109.5 . . ?
H59A C59 H59B 109.5 . . ?
H59A C59 H59C 109.5 . . ?
H59B C59 H59C 109.5 . . ?
C57 C60 H60A 109.5 . . ?
C57 C60 H60B 109.5 . . ?
C57 C60 H60C 109.5 . . ?
H60A C60 H60B 109.5 . . ?
H60A C60 H60C 109.5 . . ?
H60B C60 H60C 109.5 . . ?
C52 C53 H53A 109.5 . . ?
C52 C53 H53B 109.5 . . ?
C52 C53 H53C 109.5 . . ?
H53A C53 H53B 109.5 . . ?
H53A C53 H53C 109.5 . . ?
H53B C53 H53C 109.5 . . ?
C52 C54 H54A 109.5 . . ?
C52 C54 H54B 109.5 . . ?
C52 C54 H54C 109.5 . . ?
H54A C54 H54B 109.5 . . ?
H54A C54 H54C 109.5 . . ?
H54B C54 H54C 109.5 . . ?
C24 C25 H25A 109.5 . . ?
C24 C25 H25B 109.5 . . ?
C24 C25 H25C 109.5 . . ?
H25A C25 H25B 109.5 . . ?
H25A C25 H25C 109.5 . . ?
H25B C25 H25C 109.5 . . ?
C52 C55 H55A 109.5 . . ?
C52 C55 H55B 109.5 . . ?
C52 C55 H55C 109.5 . . ?
H55A C55 H55B 109.5 . . ?
H55A C55 H55C 109.5 . . ?
H55B C55 H55C 109.5 . . ?
C50 C49 C48 119.93(16) . . ?
C50 C49 H49 120.0 . . ?
C48 C49 H49 120.0 . . ?
C29 C32 H32A 109.5 . . ?
C29 C32 H32B 109.5 . . ?
C29 C32 H32C 109.5 . . ?
H32A C32 H32B 109.5 . . ?
H32A C32 H32C 109.5 . . ?
H32B C32 H32C 109.5 . . ?
C24 C26 H26A 109.5 . . ?
C24 C26 H26B 109.5 . . ?
C24 C26 H26C 109.5 . . ?
H26A C26 H26B 109.5 . . ?
H26A C26 H26C 109.5 . . ?
H26B C26 H26C 109.5 . . ?
C24 C27 H27A 109.5 . . ?
C24 C27 H27B 109.5 . . ?
C24 C27 H27C 109.5 . . ?
H27A C27 H27B 109.5 . . ?
H27A C27 H27C 109.5 . . ?
H27B C27 H27C 109.5 . . ?

loop_
_geom_bond_atom_site_label_1
_geom_bond_atom_site_label_2
_geom_bond_distance
_geom_bond_site_symmetry_2
_geom_bond_publ_flag
Zr1 Zr1 3.2231(3) 2_655 ?
Zr1 Cl3 2.4689(4) . ?
Zr1 O28 1.9700(10) . ?
Zr1 O23 1.9711(10) . ?
Zr1 N12 2.3887(12) . ?
Zr1 N12 2.3952(12) 2_655 ?
Zr1 N14 2.4997(13) 2_655 ?
Zr1 N14 2.3200(12) . ?
Zr1 C13 2.6886(14) . ?
Zr1 C13 2.7849(15) 2_655 ?
Zr2 Zr2 3.5609(3) 2_656 ?
Zr2 Cl4 2.4551(4) . ?
Zr2 O56 1.9558(11) . ?
Zr2 O51 1.9618(10) . ?
Zr2 N42 2.3298(12) . ?
Zr2 N42 2.3038(12) 2_656 ?
Zr2 N40 2.2444(12) . ?
Zr2 C41 2.6498(14) . ?
O28 C10 1.3618(18) . ?
O23 C18 1.3658(18) . ?
O56 C38 1.3655(18) . ?
O51 C46 1.3613(18) . ?
N42 C41 1.387(2) . ?
N42 C43 1.4843(19) . ?
N40 C41 1.301(2) . ?
N40 C39 1.463(2) . ?
N12 C13 1.336(2) . ?
N12 C11 1.4720(19) . ?
N14 C13 1.337(2) . ?
N14 C15 1.461(2) . ?
C10 C9 1.417(2) . ?
C10 C5 1.406(2) . ?
C18 C17 1.403(2) . ?
C18 C19 1.416(2) . ?
C9 C8 1.395(2) . ?
C9 C29 1.535(2) . ?
C5 C6 1.391(2) . ?
C5 C11 1.519(2) . ?
C8 H8 0.9500 . ?
C8 C7 1.388(2) . ?
C13 C16 1.489(2) . ?
C45 C46 1.401(2) . ?
C45 C50 1.392(2) . ?
C45 C43 1.519(2) . ?
C17 C15 1.510(2) . ?
C17 C22 1.392(2) . ?
C15 H15A 0.9900 . ?
C15 H15B 0.9900 . ?
C57 C37 1.537(2) . ?
C57 C58 1.540(2) . ?
C57 C59 1.537(3) . ?
C57 C60 1.544(2) . ?
C22 H22 0.9500 . ?
C22 C21 1.375(2) . ?
C41 C44 1.497(2) . ?
C37 C38 1.416(2) . ?
C37 C36 1.395(2) . ?
C7 H7 0.9500 . ?
C7 C6 1.384(2) . ?
C46 C47 1.409(2) . ?
C33 C38 1.405(2) . ?
C33 C39 1.513(2) . ?
C33 C34 1.393(2) . ?
C58 H58A 0.9800 . ?
C58 H58B 0.9800 . ?
C58 H58C 0.9800 . ?
C6 H6 0.9500 . ?
C11 H11A 0.9900 . ?
C11 H11B 0.9900 . ?
C47 C52 1.534(2) . ?
C47 C48 1.396(2) . ?
C16 H16A 0.9800 . ?
C16 H16B 0.9800 . ?
C16 H16C 0.9800 . ?
C19 C20 1.392(2) . ?
C19 C24 1.536(2) . ?
C36 H36 0.9500 . ?
C36 C35 1.387(3) . ?
C39 H39A 0.9900 . ?
C39 H39B 0.9900 . ?
C21 H21 0.9500 . ?
C21 C20 1.386(3) . ?
C29 C30 1.533(3) . ?
C29 C31 1.533(3) . ?
C29 C32 1.541(2) . ?
C50 H50 0.9500 . ?
C50 C49 1.376(3) . ?
C34 H34 0.9500 . ?
C34 C35 1.385(2) . ?
C43 H43A 0.9900 . ?
C43 H43B 0.9900 . ?
C20 H20 0.9500 . ?
C44 H44A 0.9800 . ?
C44 H44B 0.9800 . ?
C44 H44C 0.9800 . ?
C30 H30A 0.9800 . ?
C30 H30B 0.9800 . ?
C30 H30C 0.9800 . ?
C52 C53 1.535(3) . ?
C52 C54 1.539(2) . ?
C52 C55 1.535(2) . ?
C35 H35 0.9500 . ?
C48 H48 0.9500 . ?
C48 C49 1.384(3) . ?
C24 C25 1.537(2) . ?
C24 C26 1.532(2) . ?
C24 C27 1.535(2) . ?
C31 H31A 0.9800 . ?
C31 H31B 0.9800 . ?
C31 H31C 0.9800 . ?
C59 H59A 0.9800 . ?
C59 H59B 0.9800 . ?
C59 H59C 0.9800 . ?
C60 H60A 0.9800 . ?
C60 H60B 0.9800 . ?
C60 H60C 0.9800 . ?
C53 H53A 0.9800 . ?
C53 H53B 0.9800 . ?
C53 H53C 0.9800 . ?
C54 H54A 0.9800 . ?
C54 H54B 0.9800 . ?
C54 H54C 0.9800 . ?
C25 H25A 0.9800 . ?
C25 H25B 0.9800 . ?
C25 H25C 0.9800 . ?
C55 H55A 0.9800 . ?
C55 H55B 0.9800 . ?
C55 H55C 0.9800 . ?
C49 H49 0.9500 . ?
C32 H32A 0.9800 . ?
C32 H32B 0.9800 . ?
C32 H32C 0.9800 . ?
C26 H26A 0.9800 . ?
C26 H26B 0.9800 . ?
C26 H26C 0.9800 . ?
C27 H27A 0.9800 . ?
C27 H27B 0.9800 . ?
C27 H27C 0.9800 . ?

loop_
_geom_torsion_atom_site_label_1
_geom_torsion_atom_site_label_2
_geom_torsion_atom_site_label_3
_geom_torsion_atom_site_label_4
_geom_torsion
_geom_torsion_site_symmetry_1
_geom_torsion_site_symmetry_2
_geom_torsion_site_symmetry_3
_geom_torsion_site_symmetry_4
_geom_torsion_publ_flag
Zr1 O28 C10 C9 155.55(15) . . . . ?
Zr1 O28 C10 C5 -23.6(3) . . . . ?
Zr1 O23 C18 C17 -28.1(2) . . . . ?
Zr1 O23 C18 C19 152.65(12) . . . . ?
Zr1 N12 C13 Zr1 -84.62(4) . . . 2_655 ?
Zr1 N12 C13 Zr1 84.62(4) 2_655 . . . ?
Zr1 N12 C13 N14 43.74(11) 2_655 . . . ?
Zr1 N12 C13 N14 -40.88(10) . . . . ?
Zr1 N12 C13 C16 -137.41(14) 2_655 . . . ?
Zr1 N12 C13 C16 137.97(14) . . . . ?
Zr1 N12 C11 C5 -174.42(10) 2_655 . . . ?
Zr1 N12 C11 C5 -56.36(16) . . . . ?
Zr1 N14 C13 Zr1 -83.82(4) 2_655 . . . ?
Zr1 N14 C13 Zr1 83.82(4) . . . 2_655 ?
Zr1 N14 C13 N12 42.32(11) . . . . ?
Zr1 N14 C13 N12 -41.50(10) 2_655 . . . ?
Zr1 N14 C13 C16 139.64(14) 2_655 . . . ?
Zr1 N14 C13 C16 -136.54(14) . . . . ?
Zr1 N14 C15 C17 101.04(15) 2_655 . . . ?
Zr1 N14 C15 C17 -22.3(2) . . . . ?
Zr2 O56 C38 C37 147.28(12) . . . . ?
Zr2 O56 C38 C33 -32.4(2) . . . . ?
Zr2 O51 C46 C45 -23.7(3) . . . . ?
Zr2 O51 C46 C47 155.44(14) . . . . ?
Zr2 N42 C41 Zr2 100.04(6) 2_656 . . . ?
Zr2 N42 C41 N40 67.72(13) 2_656 . . . ?
Zr2 N42 C41 N40 -32.32(11) . . . . ?
Zr2 N42 C41 C44 -115.00(14) 2_656 . . . ?
Zr2 N42 C41 C44 144.96(14) . . . . ?
Zr2 N42 C43 C45 -57.31(16) . . . . ?
Zr2 N42 C43 C45 -177.55(10) 2_656 . . . ?
Zr2 N40 C41 N42 33.70(12) . . . . ?
Zr2 N40 C41 C44 -143.55(14) . . . . ?
Zr2 N40 C39 C33 -42.25(18) . . . . ?
O28 C10 C9 C8 -176.54(14) . . . . ?
O28 C10 C9 C29 5.0(2) . . . . ?
O28 C10 C5 C6 174.87(14) . . . . ?
O28 C10 C5 C11 -5.5(2) . . . . ?
O23 C18 C17 C15 -9.6(2) . . . . ?
O23 C18 C17 C22 179.33(14) . . . . ?
O23 C18 C19 C20 -178.50(13) . . . . ?
O23 C18 C19 C24 4.1(2) . . . . ?
O51 C46 C47 C52 2.0(2) . . . . ?
O51 C46 C47 C48 -178.79(14) . . . . ?
C10 C9 C8 C7 0.3(3) . . . . ?
C10 C9 C29 C30 59.6(2) . . . . ?
C10 C9 C29 C31 -62.2(2) . . . . ?
C10 C9 C29 C32 178.46(16) . . . . ?
C10 C5 C6 C7 3.0(3) . . . . ?
C10 C5 C11 N12 42.2(2) . . . . ?
C18 C17 C15 N14 29.2(2) . . . . ?
C18 C17 C22 C21 -0.2(2) . . . . ?
C18 C19 C20 C21 -1.6(2) . . . . ?
C18 C19 C24 C25 173.58(14) . . . . ?
C18 C19 C24 C26 -66.70(19) . . . . ?
C18 C19 C24 C27 55.01(19) . . . . ?
C9 C10 C5 C6 -4.3(2) . . . . ?
C9 C10 C5 C11 175.35(15) . . . . ?
C9 C8 C7 C6 -1.6(3) . . . . ?
C5 C10 C9 C8 2.6(2) . . . . ?
C5 C10 C9 C29 -175.88(15) . . . . ?
C8 C9 C29 C30 -118.78(18) . . . . ?
C8 C9 C29 C31 119.34(18) . . . . ?
C8 C9 C29 C32 0.0(2) . . . . ?
C8 C7 C6 C5 -0.1(3) . . . . ?
C13 N12 C11 C5 51.74(19) . . . . ?
C13 N14 C15 C17 -142.57(14) . . . . ?
C45 C46 C47 C52 -178.90(15) . . . . ?
C45 C46 C47 C48 0.3(2) . . . . ?
C45 C50 C49 C48 0.2(3) . . . . ?
C17 C18 C19 C20 2.2(2) . . . . ?
C17 C18 C19 C24 -175.22(14) . . . . ?
C17 C22 C21 C20 0.9(3) . . . . ?
C15 N14 C13 Zr1 -137.54(13) . . . 2_655 ?
C15 N14 C13 Zr1 138.64(14) . . . . ?
C15 N14 C13 N12 -179.04(12) . . . . ?
C15 N14 C13 C16 2.1(2) . . . . ?
C15 C17 C22 C21 -172.11(16) . . . . ?
C57 C37 C38 O56 1.8(2) . . . . ?
C57 C37 C38 C33 -178.56(14) . . . . ?
C57 C37 C36 C35 179.77(16) . . . . ?
C22 C17 C15 N14 -159.32(14) . . . . ?
C22 C21 C20 C19 0.1(3) . . . . ?
C41 N42 C43 C45 46.47(19) . . . . ?
C41 N40 C39 C33 -168.94(13) . . . . ?
C37 C36 C35 C34 -0.3(3) . . . . ?
C46 C45 C50 C49 -1.2(3) . . . . ?
C46 C45 C43 N42 38.4(2) . . . . ?
C46 C47 C52 C53 -59.3(2) . . . . ?
C46 C47 C52 C54 -178.91(16) . . . . ?
C46 C47 C52 C55 62.1(2) . . . . ?
C46 C47 C48 C49 -1.4(3) . . . . ?
C33 C34 C35 C36 0.3(2) . . . . ?
C58 C57 C37 C38 -65.34(19) . . . . ?
C58 C57 C37 C36 114.00(17) . . . . ?
C38 C37 C36 C35 -0.9(2) . . . . ?
C38 C33 C39 N40 38.2(2) . . . . ?
C38 C33 C34 C35 0.9(2) . . . . ?
C6 C5 C11 N12 -138.14(15) . . . . ?
C11 N12 C13 Zr1 -125.44(13) . . . . ?
C11 N12 C13 Zr1 149.94(14) . . . 2_655 ?
C11 N12 C13 N14 -166.32(12) . . . . ?
C11 N12 C13 C16 12.5(2) . . . . ?
C11 C5 C6 C7 -176.65(16) . . . . ?
C47 C48 C49 C50 1.1(3) . . . . ?
C19 C18 C17 C15 169.70(15) . . . . ?
C19 C18 C17 C22 -1.4(2) . . . . ?
C36 C37 C38 O56 -177.58(13) . . . . ?
C36 C37 C38 C33 2.1(2) . . . . ?
C39 N40 C41 Zr2 141.60(15) . . . . ?
C39 N40 C41 N42 175.31(13) . . . . ?
C39 N40 C41 C44 -2.0(2) . . . . ?
C39 C33 C38 O56 -7.4(2) . . . . ?
C39 C33 C38 C37 172.96(14) . . . . ?
C39 C33 C34 C35 -174.44(15) . . . . ?
C29 C9 C8 C7 178.80(16) . . . . ?
C50 C45 C46 O51 -179.91(15) . . . . ?
C50 C45 C46 C47 1.0(2) . . . . ?
C50 C45 C43 N42 -140.88(16) . . . . ?
C34 C33 C38 O56 177.54(13) . . . . ?
C34 C33 C38 C37 -2.1(2) . . . . ?
C34 C33 C39 N40 -146.66(14) . . . . ?
C43 N42 C41 Zr2 -121.29(13) . . . . ?
C43 N42 C41 N40 -153.61(13) . . . . ?
C43 N42 C41 C44 23.7(2) . . . . ?
C43 C45 C46 O51 0.8(2) . . . . ?
C43 C45 C46 C47 -178.33(15) . . . . ?
C43 C45 C50 C49 178.07(17) . . . . ?
C20 C19 C24 C25 -3.8(2) . . . . ?
C20 C19 C24 C26 115.95(17) . . . . ?
C20 C19 C24 C27 -122.34(16) . . . . ?
C52 C47 C48 C49 177.84(17) . . . . ?
C48 C47 C52 C53 121.52(18) . . . . ?
C48 C47 C52 C54 1.9(2) . . . . ?
C48 C47 C52 C55 -117.03(18) . . . . ?
C24 C19 C20 C21 175.90(15) . . . . ?
C59 C57 C37 C38 56.1(2) . . . . ?
C59 C57 C37 C36 -124.58(17) . . . . ?
C60 C57 C37 C38 175.67(15) . . . . ?
C60 C57 C37 C36 -5.0(2) . . . . ?
